data_7220385
loop_
_publ_author_name
'Kole, Goutam Kumar'
'Vivekananda, K. V.'
'Kumar, Mukesh'
'Ganguly, Rakesh'
'Dey, Sandip'
'Jain, Vimal K.'

_publ_section_title
;
 Hemilabile silver(i) complexes containing pyridyl chalcogenolate (S, Se)
 ligands and their utility as molecular precursors for silver
 chalcogenides
;
_journal_issue 23
_journal_name_full CrystEngComm
_journal_page_first 4367
_journal_paper_doi 10.1039/C5CE00626K
_journal_volume 17
_journal_year 2015
_chemical_formula_moiety 'C59 H49 Ag N P3 S, C H4 O'
_chemical_formula_sum 'C60 H53 Ag N O P3 S'
_chemical_formula_weight 1036.87
_chemical_name_systematic
;
 ?
;
_space_group_crystal_system triclinic
_space_group_IT_number 2
_space_group_name_Hall '-P 1'
_space_group_name_H-M_alt 'P -1'
_symmetry_space_group_name_Hall '-P 1'
_symmetry_space_group_name_H-M 'P -1'
_atom_sites_solution_hydrogens geom
_atom_sites_solution_primary direct
_audit_creation_date 2015-01-23
_audit_creation_method
;
  Olex2 1.2
  (compiled Apr 23 2013 17:59:47, GUI svn.r4466)
;
_audit_update_record
;
2015-03-27 deposited with the CCDC.
2015-04-30 downloaded from the CCDC.
;
_cell_angle_alpha 85.935(5)
_cell_angle_beta 74.285(5)
_cell_angle_gamma 71.483(5)
_cell_formula_units_Z 2
_cell_length_a 11.4611(6)
_cell_length_b 12.6240(7)
_cell_length_c 19.6133(13)
_cell_measurement_reflns_used 6710
_cell_measurement_temperature 293(2)
_cell_measurement_theta_max 69.8650
_cell_measurement_theta_min 3.6900
_cell_volume 2589.9(3)
_computing_cell_refinement
;
CrysAlisPro, Agilent Technologies,
Version 1.171.36.32 (release 02-08-2013 CrysAlis171 .NET)
(compiled Aug  2 2013,16:46:58)
;
_computing_data_collection
;
CrysAlisPro, Agilent Technologies,
Version 1.171.36.32 (release 02-08-2013 CrysAlis171 .NET)
(compiled Aug  2 2013,16:46:58)
;
_computing_data_reduction
;
CrysAlisPro, Agilent Technologies,
Version 1.171.36.32 (release 02-08-2013 CrysAlis171 .NET)
(compiled Aug  2 2013,16:46:58)
;
_computing_molecular_graphics
;
O. V. Dolomanov, L. J. Bourhis, R. J. Gildea, J. A. K. Howard and H. Puschmann,
OLEX2: a complete structure solution, refinement and analysis program.
J. Appl. Cryst. (2009). 42, 339-341.
;
_computing_publication_material
;
O. V. Dolomanov, L. J. Bourhis, R. J. Gildea, J. A. K. Howard and H. Puschmann,
OLEX2: a complete structure solution, refinement and analysis program.
J. Appl. Cryst. (2009). 42, 339-341.
;
_computing_structure_refinement
;
SHELXL, G.M. Sheldrick, Acta Cryst.
(2008). A64, 112-122
;
_computing_structure_solution
;
SHELXS, G.M. Sheldrick, Acta Cryst.
(2008). A64, 112-122
;
_diffrn_ambient_temperature 293(2)
_diffrn_detector_area_resol_mean 8.3200
_diffrn_measured_fraction_theta_full 0.9869
_diffrn_measured_fraction_theta_max 0.9665
_diffrn_measurement_details
;
  1 omega   46.00  100.00   1.0000    1.0000
omega____ theta____ kappa____ phi______ frames
    -        0.0000   77.0000 -150.0000 54

  2 omega  -95.00  -38.00   1.0000    1.0000
omega____ theta____ kappa____ phi______ frames
    -        0.0000 -178.0000   90.0000 57

  3 omega   35.00   61.00   1.0000    1.0000
omega____ theta____ kappa____ phi______ frames
    -        0.0000 -178.0000  120.0000 26

  4 omega  -46.00    4.00   1.0000    1.0000
omega____ theta____ kappa____ phi______ frames
    -        0.0000   77.0000 -150.0000 50

  5 omega  -95.00  -42.00   1.0000    1.0000
omega____ theta____ kappa____ phi______ frames
    -      -54.7289   61.0000  120.0000 53

  6 omega  -31.00   46.00   1.0000    1.0000
omega____ theta____ kappa____ phi______ frames
    -      -54.7289   61.0000  120.0000 77

  7 omega -152.00  -87.00   1.0000    1.0000
omega____ theta____ kappa____ phi______ frames
    -      -54.7289 -126.0000   30.0000 65

  8 omega -127.00  -80.00   1.0000    1.0000
omega____ theta____ kappa____ phi______ frames
    -      -54.7289  -95.0000  -90.0000 47

  9 omega -127.00  -80.00   1.0000    1.0000
omega____ theta____ kappa____ phi______ frames
    -      -54.7289  -95.0000  120.0000 47

 10 omega -152.00   -8.00   1.0000    1.0000
omega____ theta____ kappa____ phi______ frames
    -      -54.7289  -77.0000 -150.0000 144

 11 omega   42.00   75.00   1.0000    1.0000
omega____ theta____ kappa____ phi______ frames
    -       54.7289  -45.0000    0.0000 33

 12 omega    7.00  117.00   1.0000    1.0000
omega____ theta____ kappa____ phi______ frames
    -       54.7289 -126.0000    0.0000 110

 13 omega   23.00   84.00   1.0000    1.0000
omega____ theta____ kappa____ phi______ frames
    -      109.4577  -92.0000   90.0000 61

 14 omega   20.00   64.00   1.0000    1.0000
omega____ theta____ kappa____ phi______ frames
    -      109.4577  -38.0000   90.0000 44

 15 omega   81.00  150.00   1.0000    1.0000
omega____ theta____ kappa____ phi______ frames
    -      109.4577  178.0000  -30.0000 69

 16 omega   81.00  127.00   1.0000    1.0000
omega____ theta____ kappa____ phi______ frames
    -      109.4577  100.0000 -145.0000 46

 17 omega   38.00  143.00   1.0000    1.0000
omega____ theta____ kappa____ phi______ frames
    -      109.4577  178.0000   90.0000 105

 18 omega   78.00  104.00   1.0000    1.0000
omega____ theta____ kappa____ phi______ frames
    -      109.4577   12.0000 -150.0000 26

 19 omega   45.00  158.00   1.0000    1.0000
omega____ theta____ kappa____ phi______ frames
    -      109.4577  -64.0000   60.0000 113

 20 omega   83.00  157.00   1.0000    1.0000
omega____ theta____ kappa____ phi______ frames
    -      109.4577  112.0000 -180.0000 74

 21 omega  103.00  129.00   1.0000    1.0000
omega____ theta____ kappa____ phi______ frames
    -      109.4577  178.0000   60.0000 26

 22 omega   14.00   72.00   1.0000    1.0000
omega____ theta____ kappa____ phi______ frames
    -      109.4577   12.0000 -150.0000 58

 23 omega   37.00   82.00   1.0000    1.0000
omega____ theta____ kappa____ phi______ frames
    -      109.4577  178.0000   60.0000 45

 24 omega   82.00  158.00   1.0000    1.0000
omega____ theta____ kappa____ phi______ frames
    -      109.4577  112.0000   60.0000 76

 25 omega   90.00  158.00   1.0000    1.0000
omega____ theta____ kappa____ phi______ frames
    -      109.4577  -92.0000   90.0000 68

 26 omega    8.00  114.00   1.0000    1.0000
omega____ theta____ kappa____ phi______ frames
    -      109.4577 -112.0000   60.0000 106

 27 omega    8.00   49.00   1.0000    1.0000
omega____ theta____ kappa____ phi______ frames
    -      109.4577  -50.0000  -60.0000 41

 28 omega   16.00  110.00   1.0000    1.0000
omega____ theta____ kappa____ phi______ frames
    -      109.4577 -112.0000  -60.0000 94
;
_diffrn_measurement_device_type 'SuperNova, Single source at offset, Titan'
_diffrn_measurement_method '\w scans'
_diffrn_orient_matrix_UB_11 -0.0684531000
_diffrn_orient_matrix_UB_12 0.0527971000
_diffrn_orient_matrix_UB_13 0.0744270000
_diffrn_orient_matrix_UB_21 -0.1266584000
_diffrn_orient_matrix_UB_22 0.0433198000
_diffrn_orient_matrix_UB_23 -0.0214007000
_diffrn_orient_matrix_UB_31 -0.0297817000
_diffrn_orient_matrix_UB_32 -0.1087966000
_diffrn_orient_matrix_UB_33 0.0259743000
_diffrn_radiation_monochromator mirror
_diffrn_radiation_type 'Cu K\a'
_diffrn_radiation_wavelength 1.5418
_diffrn_reflns_av_R_equivalents 0.0745
_diffrn_reflns_av_unetI/netI 0.0762
_diffrn_reflns_laue_measured_fraction_full 0.985
_diffrn_reflns_laue_measured_fraction_max 0.968
_diffrn_reflns_limit_h_max 13
_diffrn_reflns_limit_h_min -13
_diffrn_reflns_limit_k_max 12
_diffrn_reflns_limit_k_min -15
_diffrn_reflns_limit_l_max 23
_diffrn_reflns_limit_l_min -20
_diffrn_reflns_number 16270
_diffrn_reflns_point_group_measured_fraction_full 0.985
_diffrn_reflns_point_group_measured_fraction_max 0.968
_diffrn_reflns_theta_full 67.684
_diffrn_reflns_theta_max 70.166
_diffrn_reflns_theta_min 3.693
_diffrn_source 'SuperNova (Cu) X-ray Source'
_exptl_absorpt_coefficient_mu 4.689
_exptl_absorpt_correction_T_max 0.531
_exptl_absorpt_correction_T_min 0.399
_exptl_absorpt_correction_type analytical
_exptl_absorpt_process_details
;
CrysAlisPro, Agilent Technologies,
Version 1.171.36.32 (release 02-08-2013 CrysAlis171 .NET)
(compiled Aug  2 2013,16:46:58)
Analytical numeric absorption correction using a multifaceted crystal
            model based on expressions derived by R.C. Clark & J.S. Reid.
(Clark, R. C. & Reid, J. S. (1995). Acta Cryst. A51, 887-897)
;
_exptl_crystal_density_diffrn 1.330
_exptl_crystal_F_000 1072
_exptl_crystal_size_max 0.5456
_exptl_crystal_size_mid 0.4414
_exptl_crystal_size_min 0.3463
_refine_diff_density_max 1.537
_refine_diff_density_min -1.526
_refine_diff_density_rms 0.131
_refine_ls_extinction_coef 0.0052(5)
_refine_ls_extinction_expression Fc^*^=kFc[1+0.001xFc^2^\l^3^/sin(2\q)]^-1/4^
_refine_ls_extinction_method SHELXL
_refine_ls_goodness_of_fit_ref 1.077
_refine_ls_hydrogen_treatment constr
_refine_ls_matrix_type full
_refine_ls_number_parameters 601
_refine_ls_number_reflns 9535
_refine_ls_number_restraints 36
_refine_ls_restrained_S_all 1.075
_refine_ls_R_factor_all 0.1047
_refine_ls_R_factor_gt 0.0844
_refine_ls_shift/su_max 0.007
_refine_ls_shift/su_mean 0.000
_refine_ls_structure_factor_coef Fsqd
_refine_ls_weighting_details 'w=1/[\s^2^(Fo^2^)+(0.1579P)^2^+3.1427P] where P=(Fo^2^+2Fc^2^)/3'
_refine_ls_weighting_scheme calc
_refine_ls_wR_factor_gt 0.2321
_refine_ls_wR_factor_ref 0.2586
_reflns_Friedel_coverage 0.000
_reflns_number_gt 7432
_reflns_number_total 9535
_reflns_threshold_expression 'I > 2\s(I)'
_cod_data_source_file c5ce00626k2.cif
_cod_data_source_block goutam10_1
_cod_depositor_comments 'Adding full bibliography for 7220380--7220385.cif.'
_cod_database_code 7220385
_chemical_oxdiff_formula 'Ag P3 N S O C60 H53'
_reflns_odcompleteness_completeness 98.69
_reflns_odcompleteness_iscentric 1
_reflns_odcompleteness_theta 66.97
_olex2_refinement_description
;
1. Fixed Uiso
 At 1.2 times of:
  All C(H) groups
 At 1.5 times of:
  All C(H,H,H) groups, All O(H) groups
2. Uiso/Uaniso restraints and constraints
Uanis(C54) \\sim Ueq, Uanis(C59) \\sim Ueq, Uanis(C58) \\sim Ueq, Uanis(C57) \\sim Ueq, Uanis(C56) \\sim Ueq, Uanis(C55) \\sim Ueq: with sigma of 0.1 and sigma for terminal atoms of 0.2
Uanis(C61) = Uanis(O60)
3.a Aromatic/amide H refined with riding coordinates:
 C43(H43), C53(H53), C31(H31), C2(H2), C17(H17), C29(H29), C25(H25), C35(H35),
 C47(H47), C37(H37), C50(H50), C58(H58), C32(H32), C40(H40), C23(H23), C13(H13),
  C26(H26), C52(H52), C41(H41), C15(H15), C44(H44), C49(H49), C8(H8), C57(H57),
 C10(H10), C11(H11), C59(H59), C9(H9), C33(H33), C51(H51), C28(H28), C56(H56),
 C34(H34), C55(H55), C38(H38), C46(H46), C14(H14), C21(H21), C45(H45), C5(H5),
 C22(H22), C7(H7), C20(H20), C3(H3), C19(H19), C4(H4), C16(H16), C27(H27),
 C39(H39)
3.b Idealised Me refined as rotating group:
 C61(H61A,H61B,H61C)
3.c Idealised tetrahedral OH refined as rotating group:
 O60(H60)
;
_shelx_space_group_comment
;
The symmetry employed for this shelxl refinement is uniquely defined
by the following loop, which should always be used as a source of
symmetry information in preference to the above space-group names.
They are only intended as comments.
;
_shelxl_version_number 2013-4

loop_
_space_group_symop_operation_xyz
'x, y, z'
'-x, -y, -z'

loop_
_atom_site_label
_atom_site_type_symbol
_atom_site_fract_x
_atom_site_fract_y
_atom_site_fract_z
_atom_site_U_iso_or_equiv
_atom_site_adp_type
_atom_site_occupancy
_atom_site_site_symmetry_order
_atom_site_calc_flag
_atom_site_refinement_flags_posn
_atom_site_refinement_flags_adp
Ag1 Ag 0.33732(5) 0.71109(4) 0.24054(2) 0.0506(2) Uani 1 1 d . .
P2 P 0.39869(16) 0.83189(13) 0.13560(8) 0.0466(4) Uani 1 1 d . .
P P 0.54012(16) 0.56359(14) 0.27002(9) 0.0499(4) Uani 1 1 d . .
P4 P 0.18993(18) 0.83279(14) 0.35184(9) 0.0513(4) Uani 1 1 d . .
S S 0.2250(2) 0.57435(17) 0.22579(14) 0.0787(7) Uani 1 1 d . .
C30 C 0.4992(6) 0.7579(5) 0.0535(3) 0.0470(14) Uani 1 1 d . .
C36 C 0.4913(7) 0.9155(6) 0.1531(3) 0.0515(15) Uani 1 1 d . .
C43 C 0.3358(8) 0.9711(7) 0.3459(4) 0.069(2) Uani 1 1 d . .
H43 H 0.3414 0.9713 0.2977 0.083 Uiso 1 1 calc R U
C24 C 0.2710(6) 0.9348(6) 0.1060(4) 0.0529(16) Uani 1 1 d . .
C53 C -0.0371(9) 0.9095(8) 0.3128(4) 0.076(2) Uani 1 1 d . .
H53 H -0.0170 0.8356 0.2988 0.091 Uiso 1 1 calc R U
C48 C 0.0483(7) 0.9419(6) 0.3407(3) 0.0529(15) Uani 1 1 d . .
C6 C 0.6396(6) 0.4750(6) 0.1924(4) 0.0542(16) Uani 1 1 d . .
C31 C 0.6097(7) 0.7786(6) 0.0145(4) 0.0586(17) Uani 1 1 d . .
H31 H 0.6376 0.8312 0.0308 0.070 Uiso 1 1 calc R U
C2 C 0.0870(9) 0.7315(8) 0.1495(4) 0.074(2) Uani 1 1 d . .
H2 H 0.1217 0.7829 0.1611 0.089 Uiso 1 1 calc R U
C17 C 0.6022(9) 0.7101(7) 0.3413(5) 0.071(2) Uani 1 1 d . .
H17 H 0.5162 0.7509 0.3496 0.085 Uiso 1 1 calc R U
C29 C 0.2689(8) 0.9474(8) 0.0355(4) 0.075(2) Uani 1 1 d . .
H29 H 0.3357 0.9028 0.0007 0.090 Uiso 1 1 calc R U
C18 C 0.5065(7) 0.4618(6) 0.3380(4) 0.0609(18) Uani 1 1 d . .
C54 C 0.1214(7) 0.7551(6) 0.4258(4) 0.0563(16) Uani 1 1 d . U
N N 0.0724(6) 0.5463(7) 0.1549(4) 0.079(2) Uani 1 1 d . .
C25 C 0.1720(9) 1.0050(8) 0.1557(4) 0.082(3) Uani 1 1 d . .
H25 H 0.1721 0.9987 0.2032 0.098 Uiso 1 1 calc R U
C35 C 0.4576(8) 0.6792(6) 0.0284(4) 0.0603(17) Uani 1 1 d . .
H35 H 0.3848 0.6631 0.0548 0.072 Uiso 1 1 calc R U
C47 C 0.2605(8) 0.9107(7) 0.4627(4) 0.0653(19) Uani 1 1 d . .
H47 H 0.2148 0.8700 0.4938 0.078 Uiso 1 1 calc R U
C37 C 0.4647(8) 1.0295(6) 0.1400(4) 0.066(2) Uani 1 1 d . .
H37 H 0.3971 1.0676 0.1210 0.079 Uiso 1 1 calc R U
C50 C -0.0940(9) 1.1306(8) 0.3485(5) 0.081(2) Uani 1 1 d . .
H50 H -0.1129 1.2056 0.3598 0.098 Uiso 1 1 calc R U
C58 C -0.0414(9) 0.7355(8) 0.5270(4) 0.079(2) Uani 1 1 d . U
H58 H -0.1217 0.7657 0.5578 0.095 Uiso 1 1 calc R U
C32 C 0.6800(8) 0.7206(7) -0.0495(4) 0.070(2) Uani 1 1 d . .
H32 H 0.7556 0.7329 -0.0750 0.083 Uiso 1 1 calc R U
C40 C 0.6686(10) 0.9177(8) 0.1955(5) 0.083(3) Uani 1 1 d . .
H40 H 0.7385 0.8788 0.2125 0.099 Uiso 1 1 calc R U
C23 C 0.5610(11) 0.4392(8) 0.3939(5) 0.090(3) Uani 1 1 d . .
H23 H 0.6197 0.4738 0.3974 0.108 Uiso 1 1 calc R U
C12 C 0.6502(7) 0.6131(6) 0.3005(4) 0.0561(17) Uani 1 1 d . .
C13 C 0.7816(8) 0.5542(9) 0.2865(5) 0.077(2) Uani 1 1 d . .
H13 H 0.8170 0.4902 0.2579 0.093 Uiso 1 1 calc R U
C26 C 0.0730(10) 1.0843(10) 0.1360(6) 0.112(4) Uani 1 1 d . .
H26 H 0.0076 1.1318 0.1700 0.134 Uiso 1 1 calc R U
C52 C -0.1485(12) 0.9854(11) 0.3065(6) 0.105(4) Uani 1 1 d . .
H52 H -0.2064 0.9619 0.2911 0.126 Uiso 1 1 calc R U
C41 C 0.5918(8) 0.8622(6) 0.1819(4) 0.0642(19) Uani 1 1 d . .
H41 H 0.6080 0.7867 0.1923 0.077 Uiso 1 1 calc R U
C15 C 0.8079(11) 0.6865(11) 0.3573(6) 0.096(3) Uani 1 1 d . .
H15 H 0.8603 0.7101 0.3775 0.116 Uiso 1 1 calc R U
C1 C 0.1214(7) 0.6219(6) 0.1720(4) 0.0582(17) Uani 1 1 d . .
C44 C 0.3974(9) 1.0316(8) 0.3715(6) 0.084(3) Uani 1 1 d . .
H44 H 0.4440 1.0720 0.3408 0.100 Uiso 1 1 calc R U
C49 C 0.0162(8) 1.0544(6) 0.3580(4) 0.067(2) Uani 1 1 d . .
H49 H 0.0704 1.0784 0.3764 0.081 Uiso 1 1 calc R U
C8 C 0.7497(8) 0.4626(8) 0.0688(4) 0.075(2) Uani 1 1 d . .
H8 H 0.7753 0.4988 0.0272 0.090 Uiso 1 1 calc R U
C57 C 0.0305(12) 0.6288(8) 0.5373(5) 0.096(3) Uani 1 1 d . U
H57 H -0.0003 0.5862 0.5742 0.115 Uiso 1 1 calc R U
C10 C 0.7454(11) 0.2976(8) 0.1307(7) 0.111(4) Uani 1 1 d . .
H10 H 0.7668 0.2201 0.1309 0.133 Uiso 1 1 calc R U
C11 C 0.6750(10) 0.3589(7) 0.1934(6) 0.100(4) Uani 1 1 d . .
H11 H 0.6521 0.3223 0.2353 0.120 Uiso 1 1 calc R U
C59 C 0.0026(7) 0.7989(7) 0.4723(4) 0.0627(18) Uani 1 1 d . U
H59 H -0.0475 0.8713 0.4666 0.075 Uiso 1 1 calc R U
C9 C 0.7828(9) 0.3496(8) 0.0697(5) 0.085(3) Uani 1 1 d . .
H9 H 0.8311 0.3079 0.0287 0.102 Uiso 1 1 calc R U
C33 C 0.6357(9) 0.6453(7) -0.0742(4) 0.073(2) Uani 1 1 d . .
H33 H 0.6809 0.6077 -0.1171 0.087 Uiso 1 1 calc R U
C51 C -0.1761(11) 1.0967(11) 0.3226(6) 0.101(3) Uani 1 1 d . .
H51 H -0.2503 1.1486 0.3158 0.121 Uiso 1 1 calc R U
C28 C 0.1689(10) 1.0252(10) 0.0168(5) 0.106(4) Uani 1 1 d . .
H28 H 0.1677 1.0318 -0.0305 0.127 Uiso 1 1 calc R U
C56 C 0.1485(13) 0.5867(9) 0.4917(7) 0.122(5) Uani 1 1 d . U
H56 H 0.1999 0.5153 0.4984 0.146 Uiso 1 1 calc R U
C34 C 0.5255(9) 0.6255(7) -0.0359(4) 0.071(2) Uani 1 1 d . .
H34 H 0.4961 0.5752 -0.0535 0.085 Uiso 1 1 calc R U
C55 C 0.1916(11) 0.6485(8) 0.4365(6) 0.106(4) Uani 1 1 d . U
H55 H 0.2711 0.6172 0.4053 0.127 Uiso 1 1 calc R U
C38 C 0.5421(10) 1.0858(7) 0.1561(5) 0.084(3) Uani 1 1 d . .
H38 H 0.5249 1.1619 0.1475 0.100 Uiso 1 1 calc R U
C46 C 0.3223(10) 0.9709(9) 0.4877(5) 0.084(3) Uani 1 1 d . .
H46 H 0.3185 0.9704 0.5357 0.101 Uiso 1 1 calc R U
C14 C 0.8568(10) 0.5937(12) 0.3162(6) 0.099(3) Uani 1 1 d . .
H14 H 0.9434 0.5550 0.3074 0.118 Uiso 1 1 calc R U
C21 C 0.4443(14) 0.3121(9) 0.4404(6) 0.112(4) Uani 1 1 d . .
H21 H 0.4239 0.2616 0.4748 0.134 Uiso 1 1 calc R U
C45 C 0.3888(9) 1.0311(8) 0.4424(6) 0.085(3) Uani 1 1 d . .
H45 H 0.4289 1.0725 0.4599 0.101 Uiso 1 1 calc R U
C5 C -0.0106(10) 0.5811(13) 0.1153(6) 0.104(4) Uani 1 1 d . .
H5 H -0.0430 0.5289 0.1024 0.125 Uiso 1 1 calc R U
C22 C 0.5281(15) 0.3643(10) 0.4451(6) 0.114(4) Uani 1 1 d . .
H22 H 0.5643 0.3499 0.4833 0.137 Uiso 1 1 calc R U
C7 C 0.6778(8) 0.5235(6) 0.1298(4) 0.0652(19) Uani 1 1 d . .
H7 H 0.6544 0.6010 0.1281 0.078 Uiso 1 1 calc R U
C20 C 0.3889(11) 0.3337(8) 0.3844(6) 0.097(3) Uani 1 1 d . .
H20 H 0.3307 0.2983 0.3813 0.117 Uiso 1 1 calc R U
C3 C -0.0011(10) 0.7624(11) 0.1087(5) 0.101(4) Uani 1 1 d . .
H3 H -0.0257 0.8350 0.0925 0.121 Uiso 1 1 calc R U
C42 C 0.2664(7) 0.9108(6) 0.3908(4) 0.0524(15) Uani 1 1 d . .
C19 C 0.4204(8) 0.4087(7) 0.3326(5) 0.073(2) Uani 1 1 d . .
H19 H 0.3838 0.4230 0.2947 0.088 Uiso 1 1 calc R U
C4 C -0.0502(11) 0.6857(16) 0.0931(6) 0.122(5) Uani 1 1 d . .
H4 H -0.1108 0.7055 0.0672 0.146 Uiso 1 1 calc R U
C16 C 0.6797(12) 0.7470(9) 0.3697(5) 0.091(3) Uani 1 1 d . .
H16 H 0.6464 0.8123 0.3971 0.109 Uiso 1 1 calc R U
C27 C 0.0710(10) 1.0931(11) 0.0666(6) 0.123(5) Uani 1 1 d . .
H27 H 0.0033 1.1452 0.0532 0.148 Uiso 1 1 calc R U
C39 C 0.6428(11) 1.0312(8) 0.1842(5) 0.088(3) Uani 1 1 d . .
H39 H 0.6923 1.0698 0.1954 0.106 Uiso 1 1 calc R U
C61 C 0.1723(19) 0.2853(16) 0.2606(13) 0.204(6) Uani 1 1 d . .
H61A H 0.2540 0.2580 0.2271 0.306 Uiso 1 1 calc R U
H61B H 0.1533 0.2247 0.2889 0.306 Uiso 1 1 calc R U
H61C H 0.1738 0.3414 0.2907 0.306 Uiso 1 1 calc R U
O60 O 0.0765(14) 0.3327(12) 0.2235(10) 0.204(6) Uani 1 1 d . .
H60 H 0.1007 0.3741 0.1927 0.306 Uiso 1 1 calc R U

loop_
_atom_site_aniso_label
_atom_site_aniso_U_11
_atom_site_aniso_U_22
_atom_site_aniso_U_33
_atom_site_aniso_U_23
_atom_site_aniso_U_13
_atom_site_aniso_U_12
Ag1 0.0587(3) 0.0484(3) 0.0468(3) 0.00039(19) -0.0117(2) -0.0212(2)
P2 0.0565(9) 0.0439(8) 0.0399(8) 0.0058(6) -0.0131(7) -0.0169(7)
P 0.0474(9) 0.0446(8) 0.0548(9) 0.0093(7) -0.0138(7) -0.0121(7)
P4 0.0636(10) 0.0479(9) 0.0409(8) -0.0072(7) -0.0040(7) -0.0219(8)
S 0.1008(16) 0.0579(11) 0.1083(17) 0.0122(11) -0.0655(14) -0.0373(11)
C30 0.052(4) 0.042(3) 0.045(3) 0.007(3) -0.013(3) -0.013(3)
C36 0.068(4) 0.051(4) 0.038(3) 0.006(3) -0.014(3) -0.024(3)
C43 0.089(6) 0.062(5) 0.059(4) -0.009(4) -0.012(4) -0.032(4)
C24 0.050(4) 0.051(4) 0.049(3) 0.012(3) -0.012(3) -0.008(3)
C53 0.096(6) 0.084(6) 0.060(5) -0.003(4) -0.032(4) -0.035(5)
C48 0.063(4) 0.055(4) 0.041(3) -0.004(3) -0.009(3) -0.021(3)
C6 0.048(4) 0.048(4) 0.061(4) 0.005(3) -0.013(3) -0.009(3)
C31 0.065(4) 0.058(4) 0.052(4) 0.006(3) -0.010(3) -0.025(3)
C2 0.076(5) 0.079(6) 0.061(5) 0.002(4) -0.021(4) -0.013(4)
C17 0.082(6) 0.067(5) 0.071(5) 0.005(4) -0.026(4) -0.030(4)
C29 0.063(5) 0.091(6) 0.053(4) 0.007(4) -0.014(4) -0.001(4)
C18 0.068(4) 0.050(4) 0.056(4) 0.017(3) -0.007(3) -0.017(3)
C54 0.074(5) 0.048(4) 0.047(3) -0.004(3) -0.008(3) -0.025(3)
N 0.055(4) 0.108(6) 0.082(5) -0.026(4) -0.018(3) -0.031(4)
C25 0.077(5) 0.089(6) 0.054(4) 0.005(4) -0.018(4) 0.008(5)
C35 0.069(5) 0.054(4) 0.062(4) -0.004(3) -0.014(4) -0.027(4)
C47 0.074(5) 0.072(5) 0.050(4) -0.004(3) -0.014(4) -0.025(4)
C37 0.087(5) 0.055(4) 0.068(5) 0.012(3) -0.034(4) -0.029(4)
C50 0.086(6) 0.064(5) 0.084(6) 0.000(4) -0.027(5) -0.006(5)
C58 0.089(6) 0.089(6) 0.060(5) -0.008(4) 0.001(4) -0.043(5)
C32 0.068(5) 0.071(5) 0.053(4) 0.004(4) 0.001(4) -0.013(4)
C40 0.108(7) 0.089(6) 0.077(6) 0.015(5) -0.052(5) -0.045(6)
C23 0.129(9) 0.080(6) 0.067(5) 0.026(5) -0.032(5) -0.042(6)
C12 0.053(4) 0.067(4) 0.054(4) 0.016(3) -0.020(3) -0.025(3)
C13 0.065(5) 0.097(6) 0.077(5) 0.005(5) -0.028(4) -0.027(5)
C26 0.090(7) 0.114(8) 0.077(6) 0.012(6) 0.000(5) 0.021(6)
C52 0.120(9) 0.115(9) 0.105(8) 0.006(7) -0.070(7) -0.037(7)
C41 0.088(6) 0.055(4) 0.063(4) 0.009(3) -0.034(4) -0.030(4)
C15 0.096(8) 0.147(10) 0.083(7) 0.029(7) -0.040(6) -0.079(8)
C1 0.053(4) 0.069(4) 0.053(4) -0.009(3) -0.015(3) -0.016(3)
C44 0.085(6) 0.077(6) 0.094(7) -0.009(5) -0.008(5) -0.043(5)
C49 0.078(5) 0.057(4) 0.067(5) -0.006(4) -0.019(4) -0.019(4)
C8 0.075(5) 0.078(6) 0.058(4) 0.000(4) -0.011(4) -0.013(4)
C57 0.131(9) 0.075(6) 0.075(6) 0.015(5) 0.000(6) -0.047(6)
C10 0.106(8) 0.052(5) 0.132(10) -0.012(6) 0.031(7) -0.015(5)
C11 0.104(7) 0.057(5) 0.090(7) 0.012(4) 0.025(6) -0.004(5)
C59 0.066(5) 0.067(5) 0.051(4) -0.002(3) -0.002(3) -0.027(4)
C9 0.074(6) 0.082(6) 0.080(6) -0.022(5) -0.001(5) -0.009(5)
C33 0.091(6) 0.059(4) 0.051(4) -0.004(3) -0.013(4) -0.004(4)
C51 0.090(7) 0.119(9) 0.095(7) 0.017(7) -0.043(6) -0.023(7)
C28 0.089(7) 0.128(9) 0.063(5) 0.018(6) -0.025(5) 0.018(6)
C56 0.132(10) 0.068(6) 0.117(9) 0.025(6) 0.016(8) -0.010(6)
C34 0.090(6) 0.059(4) 0.064(5) -0.010(4) -0.020(4) -0.023(4)
C55 0.118(8) 0.061(5) 0.095(7) 0.007(5) 0.028(6) -0.014(5)
C38 0.120(8) 0.058(5) 0.092(6) 0.022(4) -0.041(6) -0.047(5)
C46 0.104(7) 0.103(7) 0.066(5) -0.008(5) -0.036(5) -0.045(6)
C14 0.076(6) 0.151(11) 0.078(6) 0.002(7) -0.021(5) -0.048(7)
C21 0.179(13) 0.073(6) 0.077(7) 0.023(5) -0.009(7) -0.057(8)
C45 0.087(6) 0.083(6) 0.101(7) -0.016(5) -0.037(6) -0.035(5)
C5 0.078(7) 0.158(12) 0.089(7) -0.017(8) -0.028(6) -0.046(7)
C22 0.187(13) 0.096(8) 0.073(6) 0.030(6) -0.043(8) -0.060(9)
C7 0.070(5) 0.049(4) 0.066(5) 0.000(3) -0.016(4) -0.007(3)
C20 0.103(8) 0.072(6) 0.108(8) 0.015(5) -0.001(6) -0.041(6)
C3 0.070(6) 0.136(10) 0.077(6) 0.027(6) -0.021(5) -0.009(6)
C42 0.056(4) 0.048(3) 0.050(4) -0.014(3) -0.009(3) -0.013(3)
C19 0.074(5) 0.059(4) 0.088(6) 0.015(4) -0.016(4) -0.029(4)
C4 0.072(7) 0.215(17) 0.084(7) 0.008(9) -0.037(6) -0.039(9)
C16 0.135(10) 0.097(7) 0.069(5) 0.007(5) -0.038(6) -0.065(7)
C27 0.075(6) 0.152(11) 0.088(7) 0.034(7) -0.013(5) 0.026(7)
C39 0.123(8) 0.090(7) 0.089(6) 0.021(5) -0.051(6) -0.069(6)
C61 0.174(12) 0.148(10) 0.285(18) 0.020(9) -0.023(10) -0.080(9)
O60 0.174(12) 0.148(10) 0.285(18) 0.020(9) -0.023(10) -0.080(9)

loop_
_atom_type_symbol
_atom_type_description
_atom_type_scat_dispersion_real
_atom_type_scat_dispersion_imag
_atom_type_scat_source
C C 0.0181 0.0091 'International Tables Vol C Tables 4.2.6.8 and 6.1.1.4'
H H 0.0000 0.0000 'International Tables Vol C Tables 4.2.6.8 and 6.1.1.4'
Ag Ag 0.1306 4.2820 'International Tables Vol C Tables 4.2.6.8 and 6.1.1.4'
N N 0.0311 0.0180 'International Tables Vol C Tables 4.2.6.8 and 6.1.1.4'
O O 0.0492 0.0322 'International Tables Vol C Tables 4.2.6.8 and 6.1.1.4'
P P 0.2955 0.4335 'International Tables Vol C Tables 4.2.6.8 and 6.1.1.4'
S S 0.3331 0.5567 'International Tables Vol C Tables 4.2.6.8 and 6.1.1.4'

loop_
_exptl_crystal_face_index_h
_exptl_crystal_face_index_k
_exptl_crystal_face_index_l
_exptl_crystal_face_perp_dist
_exptl_oxdiff_crystal_face_indexfrac_h
_exptl_oxdiff_crystal_face_indexfrac_k
_exptl_oxdiff_crystal_face_indexfrac_l
_exptl_oxdiff_crystal_face_x
_exptl_oxdiff_crystal_face_y
_exptl_oxdiff_crystal_face_z
-1 0 -13 0.1732 -1.0423 0.0088 -12.9883 -0.8949 0.4104 -0.3073
-5 0 7 0.2182 -4.9649 0.0123 7.0552 0.8656 0.4784 0.3298
0 8 0 0.1937 0.0188 8.0108 0.0212 0.4232 0.3442 -0.8716
7 0 2 0.2559 6.9913 -0.0224 1.9222 -0.3367 -0.9276 -0.1558
6 6 3 0.2603 6.0110 5.9883 2.9491 0.1242 -0.5650 -0.7539
0 7 -7 0.2023 -0.0075 7.0126 -6.9811 -0.1488 0.4541 -0.9440
-2 -8 -2 0.2877 -2.0212 -8.0038 -1.9989 -0.4330 -0.0479 0.8791
0 -8 3 0.2886 -0.0085 -8.0121 2.9787 -0.2007 -0.4098 0.9493
-7 0 -1 0.1855 -6.9878 0.0220 -0.9222 0.4109 0.9058 0.1818
-4 -8 -3 0.3072 -4.0202 -7.9972 -2.9766 -0.3686 0.2265 0.9125
-6 0 -9 0.2000 -6.0175 0.0224 -8.9330 -0.2518 0.9543 -0.0553
4 8 4 0.2426 4.0236 7.9968 3.9766 0.4427 -0.2483 -0.8866
1 0 13 0.1732 1.0423 -0.0088 12.9883 0.8949 -0.4104 0.3073
0 -8 -1 0.2609 -0.0222 -8.0104 -1.0211 -0.4974 -0.3223 0.8456
-5 -7 3 0.3219 -4.9950 -6.9954 3.0368 0.1986 0.2646 0.9887
0 0 -12 0.1643 -0.0411 0.0053 -11.9994 -0.8900 0.2622 -0.3110
-6 0 2 0.1984 -5.9798 0.0176 2.0665 0.5641 0.7139 0.2299
1 -7 1 0.2788 0.9848 -7.0130 0.9703 -0.3655 -0.4493 0.7589
-7 -6 -5 0.2863 -7.0156 -5.9844 -4.9379 -0.2032 0.7350 0.7318
-6 -6 -6 0.2817 -6.0213 -5.9870 -5.9490 -0.3467 0.6306 0.6762
6 6 6 0.2309 6.0213 5.9870 5.9490 0.3467 -0.6306 -0.6762
0 -7 7 0.2903 0.0075 -7.0126 6.9811 0.1488 -0.4541 0.9440
7 0 0 0.2544 6.9844 -0.0215 -0.0777 -0.4850 -0.8839 -0.2077
6 6 -2 0.2773 5.9939 5.9905 -2.0506 -0.2466 -0.4558 -0.8835
7 0 7 0.2655 7.0084 -0.0246 6.9219 0.0341 -1.0369 -0.0263

loop_
_geom_angle_atom_site_label_1
_geom_angle_atom_site_label_2
_geom_angle_atom_site_label_3
_geom_angle
P2 Ag1 P 112.02(5)
P2 Ag1 P4 111.54(5)
P4 Ag1 P 111.25(6)
S Ag1 P2 118.37(7)
S Ag1 P 97.49(6)
S Ag1 P4 105.26(8)
C30 P2 Ag1 116.4(2)
C30 P2 C36 102.9(3)
C36 P2 Ag1 112.2(2)
C24 P2 Ag1 118.0(2)
C24 P2 C30 102.4(3)
C24 P2 C36 103.1(3)
C6 P Ag1 110.8(2)
C6 P C18 103.0(3)
C18 P Ag1 115.5(3)
C12 P Ag1 119.2(2)
C12 P C6 104.7(3)
C12 P C18 101.8(3)
C48 P4 Ag1 117.3(2)
C48 P4 C54 101.5(3)
C48 P4 C42 101.9(3)
C54 P4 Ag1 114.8(2)
C42 P4 Ag1 114.8(2)
C42 P4 C54 104.4(3)
C1 S Ag1 113.9(3)
C31 C30 P2 123.7(5)
C31 C30 C35 119.4(6)
C35 C30 P2 116.8(5)
C37 C36 P2 123.6(6)
C41 C36 P2 117.5(5)
C41 C36 C37 118.8(7)
C42 C43 C44 121.0(8)
C29 C24 P2 123.1(6)
C25 C24 P2 118.9(5)
C25 C24 C29 118.0(7)
C52 C53 C48 120.6(9)
C53 C48 P4 117.2(6)
C49 C48 P4 125.5(6)
C49 C48 C53 117.3(7)
C11 C6 P 123.1(6)
C7 C6 P 119.3(5)
C7 C6 C11 117.5(7)
C30 C31 C32 120.4(7)
C1 C2 C3 118.1(10)
C16 C17 C12 120.9(9)
C28 C29 C24 120.3(8)
C23 C18 P 122.4(7)
C23 C18 C19 119.8(7)
C19 C18 P 117.8(6)
C59 C54 P4 123.6(6)
C55 C54 P4 118.6(6)
C55 C54 C59 117.8(7)
C5 N C1 117.5(10)
C26 C25 C24 121.1(8)
C34 C35 C30 119.5(7)
C46 C47 C42 120.1(8)
C36 C37 C38 118.8(7)
C51 C50 C49 120.2(9)
C57 C58 C59 121.4(9)
C33 C32 C31 119.3(8)
C41 C40 C39 120.5(9)
C18 C23 C22 119.7(10)
C17 C12 P 118.6(6)
C17 C12 C13 118.8(7)
C13 C12 P 122.5(7)
C14 C13 C12 118.6(10)
C27 C26 C25 119.8(10)
C53 C52 C51 120.6(10)
C40 C41 C36 121.7(7)
C14 C15 C16 120.1(9)
C2 C1 S 122.7(6)
N C1 S 115.9(6)
N C1 C2 121.4(7)
C45 C44 C43 119.3(9)
C50 C49 C48 121.3(8)
C9 C8 C7 119.7(8)
C56 C57 C58 118.2(9)
C9 C10 C11 120.9(9)
C6 C11 C10 119.4(9)
C58 C59 C54 120.1(8)
C10 C9 C8 119.7(9)
C34 C33 C32 120.4(7)
C50 C51 C52 119.8(10)
C27 C28 C29 121.0(9)
C55 C56 C57 120.6(10)
C33 C34 C35 120.9(8)
C56 C55 C54 121.9(10)
C39 C38 C37 121.7(8)
C45 C46 C47 120.2(8)
C15 C14 C13 121.8(10)
C22 C21 C20 120.0(9)
C46 C45 C44 120.9(8)
N C5 C4 124.5(12)
C21 C22 C23 120.9(11)
C6 C7 C8 122.7(8)
C21 C20 C19 119.9(10)
C4 C3 C2 119.5(11)
C43 C42 P4 117.7(5)
C43 C42 C47 118.5(7)
C47 C42 P4 123.8(6)
C18 C19 C20 119.6(9)
C5 C4 C3 119.1(10)
C17 C16 C15 119.7(10)
C26 C27 C28 119.7(9)
C38 C39 C40 118.5(8)

loop_
_geom_bond_atom_site_label_1
_geom_bond_atom_site_label_2
_geom_bond_distance
Ag1 P2 2.5513(15)
Ag1 P 2.6515(17)
Ag1 P4 2.6093(17)
Ag1 S 2.5309(19)
P2 C30 1.821(7)
P2 C36 1.821(7)
P2 C24 1.819(6)
P C6 1.833(7)
P C18 1.836(7)
P C12 1.817(7)
P4 C48 1.819(8)
P4 C54 1.831(7)
P4 C42 1.828(7)
S C1 1.737(7)
C30 C31 1.384(9)
C30 C35 1.398(10)
C36 C37 1.394(10)
C36 C41 1.380(10)
C43 C44 1.386(12)
C43 C42 1.378(10)
C24 C29 1.387(10)
C24 C25 1.381(11)
C53 C48 1.415(11)
C53 C52 1.362(14)
C48 C49 1.391(10)
C6 C11 1.391(11)
C6 C7 1.359(10)
C31 C32 1.403(11)
C2 C1 1.388(11)
C2 C3 1.398(13)
C17 C12 1.384(12)
C17 C16 1.372(12)
C29 C28 1.368(12)
C18 C23 1.372(12)
C18 C19 1.386(12)
C54 C59 1.383(10)
C54 C55 1.366(12)
N C1 1.352(10)
N C5 1.336(13)
C25 C26 1.379(12)
C35 C34 1.383(11)
C47 C46 1.380(11)
C47 C42 1.392(10)
C37 C38 1.404(12)
C50 C49 1.373(12)
C50 C51 1.369(14)
C58 C57 1.371(14)
C58 C59 1.374(11)
C32 C33 1.379(12)
C40 C41 1.372(11)
C40 C39 1.381(13)
C23 C22 1.391(13)
C12 C13 1.411(11)
C13 C14 1.383(13)
C26 C27 1.364(15)
C52 C51 1.379(16)
C15 C14 1.346(16)
C15 C16 1.386(16)
C44 C45 1.365(14)
C8 C9 1.355(13)
C8 C7 1.376(11)
C57 C56 1.366(15)
C10 C11 1.401(15)
C10 C9 1.354(15)
C33 C34 1.372(12)
C28 C27 1.365(15)
C56 C55 1.364(14)
C38 C39 1.378(13)
C46 C45 1.362(14)
C21 C22 1.351(18)
C21 C20 1.381(16)
C5 C4 1.337(19)
C20 C19 1.392(12)
C3 C4 1.353(19)
C61 O60 1.43(2)
